data_4340340
loop_
_publ_author_name
'Wang, Xiu-Li'
'Li, Na'
'Tian, Ai-Xiang'
'Ying, Jun'
'Li, Tian-Jiao'
'Lin, Xiao-Ling'
'Luan, Jian'
'Yang, Yang'

_publ_section_title
;
 Unprecedented Application of Flexible Bis(pyridyl-tetrazole) Ligands To
 Construct Helix/Loop Subunits To Modify Polyoxometalate Anions.
;
_journal_issue 14
_journal_name_full 'Inorganic chemistry'
_journal_page_first 7118
_journal_page_last 7129
_journal_paper_doi 10.1021/ic403153f
_journal_volume 53
_journal_year 2014
_chemical_formula_sum 'C48 H66 Ag2 Mo24 N30 O87 P2'
_chemical_formula_weight 5035.55
_chemical_name_systematic
; 
 ? 
;
_space_group_IT_number 2
_symmetry_cell_setting triclinic
_symmetry_space_group_name_Hall '-P 1'
_symmetry_space_group_name_H-M 'P -1'
_atom_sites_solution_hydrogens geom
_atom_sites_solution_primary direct
_atom_sites_solution_secondary difmap
_audit_creation_method SHELXL-97
_cell_angle_alpha 70.6480(10)
_cell_angle_beta 75.6910(10)
_cell_angle_gamma 69.1690(10)
_cell_formula_units_Z 1
_cell_length_a 12.2188(8)
_cell_length_b 13.7977(10)
_cell_length_c 19.6975(13)
_cell_measurement_reflns_used 5484
_cell_measurement_temperature 298(2)
_cell_measurement_theta_max 27.89
_cell_measurement_theta_min 2.212
_cell_volume 2896.7(3)
_computing_cell_refinement 'Bruker SAINT'
_computing_data_collection 'Bruker APEX2'
_computing_data_reduction 'Bruker SAINT'
_computing_molecular_graphics 'Bruker SHELXTL'
_computing_publication_material 'Bruker SHELXTL'
_computing_structure_refinement 'SHELXL-97 (Sheldrick, 1997)'
_computing_structure_solution 'SHELXS-97 (Sheldrick, 1990)'
_diffrn_ambient_temperature 298(2)
_diffrn_measured_fraction_theta_full 0.992
_diffrn_measured_fraction_theta_max 0.992
_diffrn_radiation_monochromator graphite
_diffrn_radiation_source 'fine-focus sealed tube'
_diffrn_radiation_type MoK\a
_diffrn_radiation_wavelength 0.71073
_diffrn_reflns_av_R_equivalents 0.0162
_diffrn_reflns_av_unetI/netI 0.0358
_diffrn_reflns_limit_h_max 10
_diffrn_reflns_limit_h_min -14
_diffrn_reflns_limit_k_max 16
_diffrn_reflns_limit_k_min -16
_diffrn_reflns_limit_l_max 23
_diffrn_reflns_limit_l_min -21
_diffrn_reflns_number 14874
_diffrn_reflns_theta_full 25.00
_diffrn_reflns_theta_max 25.00
_diffrn_reflns_theta_min 1.64
_exptl_absorpt_coefficient_mu 2.981
_exptl_absorpt_correction_T_max 0.720
_exptl_absorpt_correction_T_min 0.646
_exptl_absorpt_correction_type multi-scan
_exptl_absorpt_process_details 'SADABS, Sheldrick, 1996'
_exptl_crystal_colour yellow
_exptl_crystal_density_diffrn 2.882
_exptl_crystal_density_method 'not measured'
_exptl_crystal_description block
_exptl_crystal_F_000 2384
_exptl_crystal_size_max 0.15
_exptl_crystal_size_mid 0.13
_exptl_crystal_size_min 0.11
_refine_diff_density_max 2.440
_refine_diff_density_min -0.788
_refine_diff_density_rms 0.136
_refine_ls_extinction_method none
_refine_ls_goodness_of_fit_ref 1.012
_refine_ls_hydrogen_treatment constr
_refine_ls_matrix_type full
_refine_ls_number_parameters 871
_refine_ls_number_reflns 10142
_refine_ls_number_restraints 6
_refine_ls_restrained_S_all 1.011
_refine_ls_R_factor_all 0.0495
_refine_ls_R_factor_gt 0.0346
_refine_ls_shift/su_max 0.077
_refine_ls_shift/su_mean 0.001
_refine_ls_structure_factor_coef Fsqd
_refine_ls_weighting_details 'calc w=1/[\s^2^(Fo^2^)+(0.0379P)^2^+8.0145P] where P=(Fo^2^+2Fc^2^)/3'
_refine_ls_weighting_scheme calc
_refine_ls_wR_factor_gt 0.0800
_refine_ls_wR_factor_ref 0.0853
_reflns_number_gt 8089
_reflns_number_total 10224
_reflns_threshold_expression >2sigma(I)
_cod_data_source_file ic403153f_si_002.cif
_cod_data_source_block compound-1
_cod_depositor_comments 'Adding full bibliography for 4340340--4340342.cif.'
_cod_original_sg_symbol_H-M P-1
_cod_database_code 4340340

loop_
_symmetry_equiv_pos_as_xyz
'x, y, z'
'-x, -y, -z'

loop_
_atom_site_label
_atom_site_type_symbol
_atom_site_fract_x
_atom_site_fract_y
_atom_site_fract_z
_atom_site_U_iso_or_equiv
_atom_site_adp_type
_atom_site_occupancy
_atom_site_symmetry_multiplicity
_atom_site_calc_flag
_atom_site_refinement_flags
P1 P -0.14608(12) 1.22266(11) 0.25711(7) 0.0144(3) Uani 1 1 d .
Mo1 Mo 0.02564(5) 1.02464(4) 0.16313(3) 0.02499(13) Uani 1 1 d .
O1 O -0.4770(4) 1.0386(4) 0.3181(3) 0.0366(11) Uani 1 1 d .
C1 C -0.7453(6) 1.1199(5) 0.8334(3) 0.0368(16) Uani 1 1 d .
H1A H -0.6771 1.1083 0.7996 0.044 Uiso 1 1 calc R
Ag1 Ag -0.51982(5) 1.64853(4) 0.46004(3) 0.04144(14) Uani 1 1 d .
N1 N -0.8415(6) 1.0712(5) 0.9513(3) 0.0460(16) Uani 1 1 d .
O1W O -0.4946(5) 1.8014(4) 0.3713(3) 0.0555(15) Uani 1 1 d .
H1WA H -0.4503 1.8199 0.3318 0.067 Uiso 1 1 d R
H1WB H -0.5521 1.8568 0.3764 0.067 Uiso 1 1 d R
Mo2 Mo 0.07703(5) 1.35014(5) 0.21838(3) 0.02934(14) Uani 1 1 d .
O2 O 0.2779(4) 0.9945(4) 0.3189(3) 0.0411(12) Uani 1 1 d .
C2 C -0.9646(7) 1.4807(5) 0.5931(4) 0.0430(18) Uani 1 1 d .
H2A H -0.9280 1.5381 0.5766 0.052 Uiso 1 1 calc R
H2B H -1.0439 1.5082 0.6174 0.052 Uiso 1 1 calc R
N2 N -0.9413(5) 1.3493(4) 0.7134(3) 0.0331(13) Uani 1 1 d .
O2W O -0.3588(12) 0.4822(6) 0.9773(5) 0.205(6) Uani 1 1 d .
H2WA H -0.3554 0.5451 0.9537 0.246 Uiso 1 1 d R
H2WB H -0.3269 0.4646 1.0158 0.246 Uiso 1 1 d R
Mo3 Mo -0.37669(5) 1.10684(4) 0.28704(3) 0.02874(13) Uani 1 1 d .
O3 O 0.0497(4) 1.3363(4) -0.0106(2) 0.0418(12) Uani 1 1 d .
C3 C -0.7450(8) 1.0559(6) 0.9030(4) 0.0470(19) Uani 1 1 d .
H3A H -0.6766 1.0014 0.9164 0.056 Uiso 1 1 calc R
N3 N -0.8960(5) 1.3898(4) 0.6459(3) 0.0337(13) Uani 1 1 d .
O3W O 0.0000 1.0000 0.5000 0.74(5) Uani 1 2 d SU
H3WA H -0.0500 1.0222 0.4708 0.884 Uiso 0.50 1 d PR
H3WB H -0.0372 1.0127 0.5402 0.884 Uiso 0.50 1 d PR
Mo4 Mo -0.08491(5) 0.94182(4) 0.34254(3) 0.02328(12) Uani 1 1 d .
O4 O 0.0284(4) 1.2437(4) 0.4655(2) 0.0443(12) Uani 1 1 d .
C4 C -0.8457(6) 1.2019(5) 0.8122(3) 0.0319(15) Uani 1 1 d .
N4 N -0.3807(6) 1.1502(6) 0.9204(4) 0.0544(17) Uani 1 1 d .
O4W O -1.2343(13) 1.3563(13) 0.8867(7) 0.271(9) Uani 1 1 d .
Mo5 Mo -0.43520(5) 1.38072(4) 0.21783(3) 0.02923(13) Uani 1 1 d .
O5 O -0.5647(4) 1.4739(4) 0.2014(3) 0.0438(12) Uani 1 1 d .
C5 C -0.9727(6) 1.4509(5) 0.5287(3) 0.0333(15) Uani 1 1 d .
H5A H -1.0203 1.4020 0.5439 0.040 Uiso 1 1 calc R
H5B H -0.8941 1.4139 0.5083 0.040 Uiso 1 1 calc R
N5 N -0.7819(5) 1.3440(5) 0.6291(3) 0.0420(15) Uani 1 1 d .
Mo6 Mo -0.18939(5) 1.50169(4) 0.16452(3) 0.02663(13) Uani 1 1 d .
O6 O -0.2873(4) 1.1949(4) 0.0382(2) 0.0432(12) Uani 1 1 d .
C6 C -0.8464(6) 1.2722(5) 0.7386(3) 0.0309(15) Uani 1 1 d .
N6 N -0.7478(5) 1.2671(5) 0.6887(3) 0.0383(14) Uani 1 1 d .
Mo7 Mo 0.14279(5) 1.05336(4) 0.29351(3) 0.02708(13) Uani 1 1 d .
O7 O 0.0987(4) 0.9555(3) 0.1010(2) 0.0338(11) Uani 1 1 d .
N7 N -0.4432(5) 1.0915(5) 0.8487(3) 0.0370(13) Uani 1 1 d .
C7 C -0.9399(8) 1.1471(7) 0.9340(4) 0.054(2) Uani 1 1 d .
H7A H -1.0064 1.1548 0.9694 0.065 Uiso 1 1 calc R
Mo8 Mo -0.26255(5) 1.21203(5) 0.11259(3) 0.02988(14) Uani 1 1 d .
N8 N -0.2600(5) 1.4782(4) 0.6232(3) 0.0367(13) Uani 1 1 d .
O8 O -0.3480(4) 1.0852(3) 0.5210(2) 0.0395(12) Uani 1 1 d .
C8 C -0.9474(7) 1.2153(7) 0.8652(4) 0.0457(19) Uani 1 1 d .
H8A H -1.0176 1.2687 0.8538 0.055 Uiso 1 1 calc R
N9 N -0.3728(5) 1.5432(4) 0.5361(3) 0.0294(12) Uani 1 1 d .
Mo9 Mo -0.00603(5) 1.31412(5) 0.07729(3) 0.02956(14) Uani 1 1 d .
O9 O -0.2387(4) 1.6366(3) 0.1356(2) 0.0317(10) Uani 1 1 d .
C9 C -0.3505(6) 1.7617(5) 0.5167(4) 0.0363(16) Uani 1 1 d .
H9A H -0.3708 1.7542 0.4766 0.044 Uiso 1 1 calc R
N10 N -0.2802(5) 1.4014(4) 0.6065(3) 0.0354(13) Uani 1 1 d .
Mo10 Mo -0.30780(5) 1.41112(4) 0.35783(3) 0.02687(13) Uani 1 1 d .
O10 O 0.1968(4) 1.3863(4) 0.2132(2) 0.0365(11) Uani 1 1 d .
C10 C -0.3952(6) 1.0115(6) 0.9025(4) 0.0341(15) Uani 1 1 d .
N11 N -0.4322(5) 1.1749(5) 0.8629(3) 0.0449(15) Uani 1 1 d .
Mo11 Mo -0.28275(5) 1.14454(4) 0.43915(3) 0.03179(14) Uani 1 1 d .
O11 O -0.0857(4) 0.8154(3) 0.3865(2) 0.0289(10) Uani 1 1 d .
C11 C -0.3474(7) 1.8600(6) 0.5181(4) 0.0458(19) Uani 1 1 d .
H11A H -0.3661 1.9195 0.4785 0.055 Uiso 1 1 calc R
N12 N -0.3670(5) 0.6884(5) 0.9308(3) 0.0428(15) Uani 1 1 d .
Mo12 Mo -0.04509(5) 1.23376(5) 0.40826(3) 0.03371(14) Uani 1 1 d .
O12 O -0.1822(3) 1.2430(3) 0.33271(19) 0.0209(9) Uani 1 1 d .
C12 C -0.4032(6) 0.7621(6) 0.8709(4) 0.0435(18) Uani 1 1 d .
H12A H -0.4220 0.7415 0.8359 0.052 Uiso 1 1 calc R
N13 N -0.3470(5) 1.4369(4) 0.5557(3) 0.0336(13) Uani 1 1 d .
C13 C -0.2352(7) 1.2870(5) 0.6451(4) 0.051(2) Uani 1 1 d .
H13A H -0.1495 1.2656 0.6397 0.061 Uiso 1 1 calc R
H13B H -0.2571 1.2434 0.6241 0.061 Uiso 1 1 calc R
O13 O -0.0353(4) 1.4825(3) 0.1887(2) 0.0265(9) Uani 1 1 d .
N14 N -0.3181(5) 1.8709(4) 0.5752(3) 0.0375(14) Uani 1 1 d .
C14 C -0.4131(6) 0.8681(6) 0.8600(4) 0.0383(16) Uani 1 1 d .
H14A H -0.4398 0.9194 0.8183 0.046 Uiso 1 1 calc R
O14 O 0.1583(3) 1.0070(3) 0.2120(2) 0.0277(9) Uani 1 1 d .
N15 N -0.3575(6) 1.0457(5) 0.9459(3) 0.0517(17) Uani 1 1 d .
C15 C -0.4718(7) 1.2859(6) 0.8199(5) 0.057(2) Uani 1 1 d .
H15A H -0.4512 1.3316 0.8398 0.069 Uiso 1 1 calc R
H15B H -0.5573 1.3086 0.8232 0.069 Uiso 1 1 calc R
O15 O -0.3920(4) 1.3309(3) 0.1286(2) 0.0313(10) Uani 1 1 d .
C16 C -0.2869(7) 1.2680(6) 0.7267(5) 0.058(2) Uani 1 1 d .
H16A H -0.2566 1.1921 0.7508 0.070 Uiso 1 1 calc R
H16B H -0.2590 1.3076 0.7478 0.070 Uiso 1 1 calc R
O16 O -0.2557(3) 1.2285(3) 0.2300(2) 0.0208(9) Uani 1 1 d .
C17 C -0.2912(6) 1.6884(5) 0.6360(4) 0.0344(15) Uani 1 1 d .
H17A H -0.2709 1.6306 0.6763 0.041 Uiso 1 1 calc R
O17 O -0.0555(3) 1.1109(3) 0.26201(19) 0.0183(8) Uani 1 1 d .
C18 C -0.3367(7) 0.7158(7) 0.9806(4) 0.056(2) Uani 1 1 d .
H18A H -0.3100 0.6630 1.0217 0.067 Uiso 1 1 calc R
O18 O -0.0910(3) 1.3086(3) 0.20408(19) 0.0195(8) Uani 1 1 d .
C19 C -0.2909(6) 1.7881(5) 0.6338(4) 0.0382(17) Uani 1 1 d .
H19A H -0.2718 1.7986 0.6732 0.046 Uiso 1 1 calc R
O19 O -0.4830(3) 1.2557(3) 0.2636(2) 0.0297(10) Uani 1 1 d .
C20 C -0.3199(5) 1.5654(5) 0.5783(3) 0.0274(14) Uani 1 1 d .
O20 O 0.0663(4) 0.9403(3) 0.3492(2) 0.0277(9) Uani 1 1 d .
C21 C -0.3440(7) 0.8194(6) 0.9725(4) 0.0470(19) Uani 1 1 d .
H21A H -0.3226 0.8370 1.0081 0.056 Uiso 1 1 calc R
O21 O -0.0154(4) 0.9208(3) 0.2434(2) 0.0256(9) Uani 1 1 d .
C22 C -0.3224(5) 1.6737(5) 0.5769(3) 0.0275(14) Uani 1 1 d .
O22 O 0.1475(4) 1.1909(3) 0.2407(2) 0.0297(10) Uani 1 1 d .
C23 C -0.3828(5) 0.8982(6) 0.9120(3) 0.0322(15) Uani 1 1 d .
O23 O 0.1001(4) 1.3396(3) 0.1177(2) 0.0300(10) Uani 1 1 d .
C24 C -0.4180(8) 1.3005(6) 0.7417(4) 0.057(2) Uani 1 1 d .
H24A H -0.4453 1.2596 0.7213 0.069 Uiso 1 1 calc R
H24B H -0.4478 1.3759 0.7162 0.069 Uiso 1 1 calc R
O24 O -0.1796(4) 1.3673(3) 0.4069(2) 0.0292(10) Uani 1 1 d .
O25 O -0.2388(4) 1.4783(3) 0.2709(2) 0.0259(9) Uani 1 1 d .
O26 O -0.1127(4) 1.4610(3) 0.0807(2) 0.0287(10) Uani 1 1 d .
O27 O -0.3512(4) 1.1199(3) 0.1873(2) 0.0281(10) Uani 1 1 d .
O28 O -0.3997(4) 1.5141(3) 0.3897(2) 0.0354(11) Uani 1 1 d .
O29 O -0.3590(4) 1.2891(3) 0.4338(2) 0.0313(10) Uani 1 1 d .
O30 O -0.1242(4) 1.0863(3) 0.1371(2) 0.0254(9) Uani 1 1 d .
O31 O -0.2356(3) 1.0010(3) 0.3036(2) 0.0254(9) Uani 1 1 d .
O32 O 0.0566(4) 1.1200(3) 0.3733(2) 0.0307(10) Uani 1 1 d .
O33 O -0.1502(4) 1.1607(3) 0.4691(2) 0.0335(10) Uani 1 1 d .
O34 O 0.0169(4) 1.3250(3) 0.3157(2) 0.0300(10) Uani 1 1 d .
O35 O -0.1559(4) 1.2900(3) 0.0761(2) 0.0298(10) Uani 1 1 d .
O36 O -0.1637(4) 1.0192(3) 0.4109(2) 0.0270(9) Uani 1 1 d .
O37 O -0.3686(4) 1.1382(3) 0.3753(2) 0.0296(10) Uani 1 1 d .
O38 O -0.4111(4) 1.3946(3) 0.3023(2) 0.0288(10) Uani 1 1 d .
O39 O 0.0505(4) 1.1647(3) 0.1099(2) 0.0290(10) Uani 1 1 d .
O40 O -0.3236(4) 1.4630(3) 0.1677(2) 0.0290(10) Uani 1 1 d .

loop_
_atom_site_aniso_label
_atom_site_aniso_U_11
_atom_site_aniso_U_22
_atom_site_aniso_U_33
_atom_site_aniso_U_23
_atom_site_aniso_U_13
_atom_site_aniso_U_12
P1 0.0177(7) 0.0124(7) 0.0140(7) -0.0036(5) -0.0008(5) -0.0066(6)
Mo1 0.0294(3) 0.0227(3) 0.0226(3) -0.0106(2) 0.0009(2) -0.0065(2)
O1 0.027(2) 0.030(3) 0.059(3) -0.015(2) 0.000(2) -0.016(2)
C1 0.048(4) 0.033(4) 0.029(4) -0.007(3) -0.007(3) -0.012(3)
Ag1 0.0568(4) 0.0329(3) 0.0343(3) -0.0132(2) 0.0007(3) -0.0141(3)
N1 0.071(5) 0.046(4) 0.030(3) -0.004(3) -0.011(3) -0.031(4)
O1W 0.061(4) 0.030(3) 0.052(3) -0.002(2) 0.009(3) -0.006(3)
Mo2 0.0278(3) 0.0308(3) 0.0354(3) -0.0089(3) -0.0040(2) -0.0163(3)
O2 0.027(3) 0.041(3) 0.057(3) -0.012(2) -0.020(2) -0.005(2)
C2 0.058(5) 0.021(4) 0.045(4) -0.003(3) -0.027(4) 0.000(3)
N2 0.040(3) 0.037(3) 0.027(3) -0.010(3) -0.007(2) -0.013(3)
O2W 0.454(19) 0.042(5) 0.096(7) 0.024(5) -0.068(9) -0.070(8)
Mo3 0.0244(3) 0.0250(3) 0.0388(3) -0.0063(2) -0.0034(2) -0.0127(2)
O3 0.065(3) 0.037(3) 0.025(2) -0.009(2) 0.014(2) -0.029(3)
C3 0.069(6) 0.037(4) 0.038(4) -0.001(3) -0.024(4) -0.016(4)
N3 0.042(4) 0.025(3) 0.033(3) -0.003(2) -0.014(3) -0.008(3)
O3W 0.74(5) 0.74(5) 0.74(5) -0.200(16) -0.110(12) -0.221(17)
Mo4 0.0294(3) 0.0150(3) 0.0235(3) -0.0034(2) -0.0044(2) -0.0057(2)
O4 0.062(3) 0.042(3) 0.038(3) -0.015(2) -0.021(2) -0.013(3)
C4 0.049(4) 0.030(4) 0.026(3) -0.009(3) -0.003(3) -0.023(3)
N4 0.060(5) 0.049(4) 0.061(4) -0.018(4) -0.016(4) -0.017(3)
O4W 0.237(15) 0.268(18) 0.153(11) -0.051(11) -0.039(10) 0.107(13)
Mo5 0.0236(3) 0.0212(3) 0.0421(3) -0.0075(2) -0.0090(2) -0.0039(2)
O5 0.029(3) 0.029(3) 0.070(3) -0.008(2) -0.019(2) -0.002(2)
C5 0.040(4) 0.025(4) 0.029(3) -0.004(3) -0.010(3) -0.003(3)
N5 0.048(4) 0.048(4) 0.028(3) 0.000(3) -0.006(3) -0.021(3)
Mo6 0.0335(3) 0.0178(3) 0.0266(3) -0.0030(2) -0.0028(2) -0.0092(2)
O6 0.062(3) 0.041(3) 0.038(3) -0.011(2) -0.023(2) -0.017(2)
C6 0.038(4) 0.029(4) 0.029(3) -0.008(3) -0.010(3) -0.012(3)
N6 0.037(3) 0.040(4) 0.030(3) 0.002(3) -0.010(3) -0.010(3)
Mo7 0.0220(3) 0.0238(3) 0.0376(3) -0.0099(2) -0.0098(2) -0.0043(2)
O7 0.042(3) 0.029(3) 0.029(2) -0.016(2) 0.006(2) -0.010(2)
N7 0.032(3) 0.032(3) 0.044(3) -0.008(3) -0.009(3) -0.006(3)
C7 0.075(6) 0.075(6) 0.031(4) -0.022(4) 0.011(4) -0.051(5)
Mo8 0.0376(3) 0.0306(3) 0.0277(3) -0.0081(2) -0.0111(2) -0.0132(3)
N8 0.037(3) 0.019(3) 0.052(4) -0.004(3) -0.012(3) -0.007(2)
O8 0.065(3) 0.026(3) 0.025(2) -0.009(2) 0.015(2) -0.023(2)
C8 0.043(5) 0.061(5) 0.039(4) -0.019(4) -0.005(3) -0.018(4)
N9 0.034(3) 0.021(3) 0.033(3) -0.007(2) 0.000(2) -0.009(2)
Mo9 0.0408(3) 0.0287(3) 0.0212(3) -0.0083(2) 0.0060(2) -0.0184(3)
O9 0.040(3) 0.017(2) 0.034(2) -0.0024(19) 0.000(2) -0.0111(19)
C9 0.045(4) 0.031(4) 0.032(4) -0.003(3) -0.001(3) -0.017(3)
N10 0.034(3) 0.019(3) 0.047(3) -0.006(3) -0.002(3) -0.007(2)
Mo10 0.0337(3) 0.0202(3) 0.0257(3) -0.0102(2) 0.0048(2) -0.0092(2)
O10 0.032(3) 0.036(3) 0.049(3) -0.009(2) -0.006(2) -0.020(2)
C10 0.027(4) 0.038(4) 0.036(4) -0.007(3) -0.003(3) -0.012(3)
N11 0.038(4) 0.044(4) 0.046(4) -0.010(3) 0.003(3) -0.013(3)
Mo11 0.0469(4) 0.0227(3) 0.0225(3) -0.0072(2) 0.0089(2) -0.0149(3)
O11 0.039(3) 0.013(2) 0.033(2) -0.0011(18) -0.010(2) -0.0071(19)
C11 0.052(5) 0.023(4) 0.051(5) 0.000(3) 0.000(4) -0.012(3)
N12 0.036(4) 0.034(3) 0.055(4) -0.006(3) -0.011(3) -0.009(3)
Mo12 0.0445(4) 0.0348(3) 0.0283(3) -0.0122(3) -0.0113(3) -0.0121(3)
O12 0.025(2) 0.018(2) 0.021(2) -0.0078(17) -0.0008(17) -0.0075(17)
C12 0.027(4) 0.048(5) 0.060(5) -0.016(4) -0.016(3) -0.010(3)
N13 0.035(3) 0.025(3) 0.042(3) -0.012(3) 0.001(3) -0.012(2)
C13 0.047(5) 0.020(4) 0.073(6) -0.009(4) -0.007(4) -0.002(3)
O13 0.031(2) 0.022(2) 0.032(2) -0.0082(18) -0.0040(18) -0.0142(19)
N14 0.039(4) 0.026(3) 0.049(4) -0.011(3) -0.006(3) -0.011(3)
C14 0.032(4) 0.038(4) 0.043(4) -0.003(3) -0.012(3) -0.010(3)
O14 0.023(2) 0.028(2) 0.033(2) -0.0131(19) 0.0025(18) -0.0093(19)
N15 0.067(5) 0.044(4) 0.051(4) -0.014(3) -0.020(3) -0.016(3)
C15 0.047(5) 0.023(4) 0.079(6) -0.007(4) -0.003(4) 0.006(3)
O15 0.033(3) 0.024(2) 0.040(3) -0.006(2) -0.017(2) -0.0066(19)
C16 0.056(6) 0.026(4) 0.072(6) 0.009(4) -0.015(4) -0.003(4)
O16 0.022(2) 0.024(2) 0.021(2) -0.0082(17) -0.0044(17) -0.0088(17)
C17 0.033(4) 0.027(4) 0.042(4) -0.006(3) -0.009(3) -0.008(3)
O17 0.020(2) 0.016(2) 0.0209(19) -0.0059(16) -0.0033(16) -0.0060(16)
C18 0.064(6) 0.045(5) 0.042(5) 0.017(4) -0.022(4) -0.014(4)
O18 0.023(2) 0.020(2) 0.0182(19) -0.0079(16) 0.0005(16) -0.0094(17)
C19 0.027(4) 0.034(4) 0.059(5) -0.017(4) -0.015(3) -0.006(3)
O19 0.023(2) 0.022(2) 0.043(3) -0.008(2) -0.0006(19) -0.0090(18)
C20 0.024(3) 0.024(3) 0.028(3) -0.004(3) 0.005(3) -0.010(3)
O20 0.028(2) 0.023(2) 0.032(2) -0.0078(19) -0.0079(19) -0.0053(18)
C21 0.060(5) 0.046(5) 0.038(4) -0.007(4) -0.018(4) -0.016(4)
O21 0.031(2) 0.023(2) 0.025(2) -0.0081(18) -0.0025(18) -0.0094(18)
C22 0.027(3) 0.019(3) 0.036(4) -0.011(3) -0.001(3) -0.006(3)
O22 0.025(2) 0.024(2) 0.041(3) -0.011(2) -0.0008(19) -0.0092(19)
C23 0.020(3) 0.042(4) 0.031(3) -0.004(3) -0.004(3) -0.009(3)
O23 0.029(2) 0.033(3) 0.033(2) -0.015(2) 0.0068(19) -0.017(2)
C24 0.066(6) 0.032(4) 0.056(5) 0.001(4) -0.012(4) -0.004(4)
O24 0.042(3) 0.022(2) 0.027(2) -0.0093(18) -0.0029(19) -0.013(2)
O25 0.033(2) 0.023(2) 0.024(2) -0.0077(18) 0.0021(18) -0.0149(19)
O26 0.042(3) 0.024(2) 0.022(2) -0.0052(18) -0.0022(19) -0.015(2)
O27 0.032(2) 0.024(2) 0.034(2) -0.0099(19) -0.0083(19) -0.0104(19)
O28 0.042(3) 0.029(3) 0.034(2) -0.017(2) 0.009(2) -0.012(2)
O29 0.039(3) 0.023(2) 0.028(2) -0.0089(19) 0.0104(19) -0.014(2)
O30 0.031(2) 0.023(2) 0.024(2) -0.0058(18) -0.0046(18) -0.0101(19)
O31 0.026(2) 0.022(2) 0.030(2) -0.0119(18) -0.0022(18) -0.0065(18)
O32 0.039(3) 0.026(2) 0.030(2) -0.0090(19) -0.011(2) -0.007(2)
O33 0.052(3) 0.029(3) 0.020(2) -0.0046(19) -0.006(2) -0.013(2)
O34 0.035(3) 0.027(2) 0.029(2) -0.0083(19) -0.0040(19) -0.011(2)
O35 0.044(3) 0.025(2) 0.021(2) 0.0007(18) -0.0084(19) -0.015(2)
O36 0.035(3) 0.024(2) 0.022(2) -0.0090(18) -0.0032(18) -0.0068(19)
O37 0.028(2) 0.028(2) 0.032(2) -0.0112(19) 0.0041(19) -0.0103(19)
O38 0.027(2) 0.028(2) 0.033(2) -0.0104(19) 0.0013(19) -0.0108(19)
O39 0.032(2) 0.029(2) 0.029(2) -0.0110(19) 0.0045(19) -0.016(2)
O40 0.034(3) 0.025(2) 0.031(2) -0.0016(19) -0.0084(19) -0.015(2)

loop_
_atom_type_symbol
_atom_type_description
_atom_type_scat_dispersion_real
_atom_type_scat_dispersion_imag
_atom_type_scat_source
C C 0.0033 0.0016 'International Tables Vol C Tables 4.2.6.8 and 6.1.1.4'
H H 0.0000 0.0000 'International Tables Vol C Tables 4.2.6.8 and 6.1.1.4'
N N 0.0061 0.0033 'International Tables Vol C Tables 4.2.6.8 and 6.1.1.4'
O O 0.0106 0.0060 'International Tables Vol C Tables 4.2.6.8 and 6.1.1.4'
P P 0.1023 0.0942 'International Tables Vol C Tables 4.2.6.8 and 6.1.1.4'
Mo Mo -1.6832 0.6857 'International Tables Vol C Tables 4.2.6.8 and 6.1.1.4'
Ag Ag -0.8971 1.1015 'International Tables Vol C Tables 4.2.6.8 and 6.1.1.4'

loop_
_geom_angle_atom_site_label_1
_geom_angle_atom_site_label_2
_geom_angle_atom_site_label_3
_geom_angle
_geom_angle_site_symmetry_1
_geom_angle_site_symmetry_3
O18 P1 O16 109.3(2) . .
O18 P1 O12 109.6(2) . .
O16 P1 O12 109.2(2) . .
O18 P1 O17 109.5(2) . .
O16 P1 O17 109.8(2) . .
O12 P1 O17 109.4(2) . .
O7 Mo1 O30 102.5(2) . .
O7 Mo1 O21 103.36(19) . .
O30 Mo1 O21 94.92(17) . .
O7 Mo1 O39 99.67(19) . .
O30 Mo1 O39 85.70(17) . .
O21 Mo1 O39 156.24(17) . .
O7 Mo1 O14 100.47(19) . .
O30 Mo1 O14 155.92(17) . .
O21 Mo1 O14 86.82(17) . .
O39 Mo1 O14 83.30(17) . .
O7 Mo1 O17 171.82(18) . .
O30 Mo1 O17 85.58(15) . .
O21 Mo1 O17 74.11(15) . .
O39 Mo1 O17 82.27(14) . .
O14 Mo1 O17 71.77(14) . .
C3 C1 C4 120.9(7) . .
O1W Ag1 N9 119.70(18) . .
O1W Ag1 N13 117.90(19) . 2_486
N9 Ag1 N13 118.45(17) . 2_486
O1W Ag1 O29 105.81(16) . 2_486
N9 Ag1 O29 86.70(16) . 2_486
N13 Ag1 O29 97.25(16) 2_486 2_486
O1W Ag1 O28 97.67(16) . .
N9 Ag1 O28 80.43(16) . .
N13 Ag1 O28 72.31(16) 2_486 .
O29 Ag1 O28 156.48(14) 2_486 .
C7 N1 C3 121.5(7) . .
O10 Mo2 O34 103.4(2) . .
O10 Mo2 O13 102.3(2) . .
O34 Mo2 O13 96.22(18) . .
O10 Mo2 O23 99.16(19) . .
O34 Mo2 O23 156.08(17) . .
O13 Mo2 O23 86.56(18) . .
O10 Mo2 O22 100.1(2) . .
O34 Mo2 O22 84.94(18) . .
O13 Mo2 O22 156.62(16) . .
O23 Mo2 O22 83.37(17) . .
O10 Mo2 O18 170.48(18) . .
O34 Mo2 O18 85.92(15) . .
O13 Mo2 O18 74.37(15) . .
O23 Mo2 O18 71.91(14) . .
O22 Mo2 O18 82.44(15) . .
N3 C2 C5 113.2(5) . .
N3 N2 C6 101.2(5) . .
O1 Mo3 O31 103.4(2) . .
O1 Mo3 O27 101.9(2) . .
O31 Mo3 O27 94.34(18) . .
O1 Mo3 O37 101.4(2) . .
O31 Mo3 O37 85.62(17) . .
O27 Mo3 O37 156.06(17) . .
O1 Mo3 O19 100.07(19) . .
O31 Mo3 O19 155.90(17) . .
O27 Mo3 O19 86.18(18) . .
O37 Mo3 O19 84.36(18) . .
O1 Mo3 O16 170.53(19) . .
O31 Mo3 O16 85.42(15) . .
O27 Mo3 O16 73.60(14) . .
O37 Mo3 O16 82.55(14) . .
O19 Mo3 O16 71.59(14) . .
N1 C3 C1 120.2(7) . .
N5 N3 N2 114.5(5) . .
N5 N3 C2 121.5(6) . .
N2 N3 C2 123.9(6) . .
O11 Mo4 O36 104.39(19) . .
O11 Mo4 O20 102.87(19) . .
O36 Mo4 O20 94.84(18) . .
O11 Mo4 O31 101.38(18) . .
O36 Mo4 O31 85.36(17) . .
O20 Mo4 O31 154.89(17) . .
O11 Mo4 O21 98.38(18) . .
O36 Mo4 O21 156.37(17) . .
O20 Mo4 O21 86.06(17) . .
O31 Mo4 O21 84.05(16) . .
O11 Mo4 O17 169.33(17) . .
O36 Mo4 O17 85.92(15) . .
O20 Mo4 O17 73.03(15) . .
O31 Mo4 O17 81.96(14) . .
O21 Mo4 O17 71.73(14) . .
C1 C4 C8 117.4(6) . .
C1 C4 C6 121.4(6) . .
C8 C4 C6 121.3(7) . .
N15 N4 N11 104.8(6) . .
O5 Mo5 O38 103.5(2) . .
O5 Mo5 O19 101.3(2) . .
O38 Mo5 O19 94.79(18) . .
O5 Mo5 O40 101.7(2) . .
O38 Mo5 O40 86.14(17) . .
O19 Mo5 O40 156.10(18) . .
O5 Mo5 O15 99.6(2) . .
O38 Mo5 O15 156.35(18) . .
O19 Mo5 O15 85.70(18) . .
O40 Mo5 O15 84.13(17) . .
O5 Mo5 O16 169.91(19) . .
O38 Mo5 O16 85.55(16) . .
O19 Mo5 O16 73.05(15) . .
O40 Mo5 O16 83.24(15) . .
O15 Mo5 O16 71.94(15) . .
C2 C5 C5 111.2(7) . 2_386
N3 N5 N6 106.0(5) . .
O9 Mo6 O26 103.57(19) . .
O9 Mo6 O40 101.9(2) . .
O26 Mo6 O40 93.76(18) . .
O9 Mo6 O13 100.28(19) . .
O26 Mo6 O13 89.05(18) . .
O40 Mo6 O13 156.27(17) . .
O9 Mo6 O25 101.02(18) . .
O26 Mo6 O25 155.18(17) . .
O40 Mo6 O25 84.41(17) . .
O13 Mo6 O25 83.26(16) . .
O9 Mo6 O18 172.19(17) . .
O26 Mo6 O18 74.39(15) . .
O40 Mo6 O18 85.78(15) . .
O13 Mo6 O18 72.29(14) . .
O25 Mo6 O18 80.79(14) . .
N2 C6 N6 112.9(6) . .
N2 C6 C4 124.7(6) . .
N6 C6 C4 122.5(6) . .
N5 N6 C6 105.4(5) . .
O2 Mo7 O22 102.9(2) . .
O2 Mo7 O14 103.0(2) . .
O22 Mo7 O14 94.67(18) . .
O2 Mo7 O32 100.7(2) . .
O22 Mo7 O32 84.91(18) . .
O14 Mo7 O32 155.68(17) . .
O2 Mo7 O20 100.3(2) . .
O22 Mo7 O20 155.71(17) . .
O14 Mo7 O20 87.09(17) . .
O32 Mo7 O20 83.72(17) . .
O2 Mo7 O17 171.20(18) . .
O22 Mo7 O17 85.65(15) . .
O14 Mo7 O17 73.66(15) . .
O32 Mo7 O17 82.07(15) . .
O20 Mo7 O17 71.58(14) . .
C10 N7 N11 100.9(6) . .
N1 C7 C8 121.9(7) . .
O6 Mo8 O35 103.3(2) . .
O6 Mo8 O15 102.6(2) . .
O35 Mo8 O15 94.36(18) . .
O6 Mo8 O30 100.7(2) . .
O35 Mo8 O30 85.69(18) . .
O15 Mo8 O30 156.09(17) . .
O6 Mo8 O27 99.0(2) . .
O35 Mo8 O27 156.80(17) . .
O15 Mo8 O27 87.19(18) . .
O30 Mo8 O27 83.72(16) . .
O6 Mo8 O16 170.61(19) . .
O35 Mo8 O16 85.77(15) . .
O15 Mo8 O16 73.79(15) . .
O30 Mo8 O16 82.38(14) . .
O27 Mo8 O16 72.41(14) . .
N10 N8 C20 101.1(5) . .
C7 C8 C4 118.1(8) . .
N13 N9 C20 105.3(5) . .
N13 N9 Ag1 119.6(4) . .
C20 N9 Ag1 133.7(4) . .
O3 Mo9 O23 103.1(2) . .
O3 Mo9 O39 101.9(2) . .
O23 Mo9 O39 95.12(18) . .
O3 Mo9 O35 100.8(2) . .
O23 Mo9 O35 155.45(17) . .
O39 Mo9 O35 85.09(17) . .
O3 Mo9 O26 100.8(2) . .
O23 Mo9 O26 87.61(18) . .
O39 Mo9 O26 155.92(17) . .
O35 Mo9 O26 82.72(17) . .
O3 Mo9 O18 171.82(18) . .
O23 Mo9 O18 73.18(15) . .
O39 Mo9 O18 85.86(15) . .
O35 Mo9 O18 82.36(14) . .
O26 Mo9 O18 72.01(14) . .
C11 C9 C22 118.4(7) . .
N13 N10 N8 114.0(5) . .
N13 N10 C13 123.9(6) . .
N8 N10 C13 122.1(6) . .
O28 Mo10 O25 102.54(19) . .
O28 Mo10 O24 102.6(2) . .
O25 Mo10 O24 96.51(18) . .
O28 Mo10 O38 100.4(2) . .
O25 Mo10 O38 86.58(17) . .
O24 Mo10 O38 155.52(17) . .
O28 Mo10 O29 99.41(19) . .
O25 Mo10 O29 156.82(17) . .
O24 Mo10 O29 85.82(18) . .
O38 Mo10 O29 82.22(17) . .
O28 Mo10 O12 170.06(17) . .
O25 Mo10 O12 87.20(15) . .
O24 Mo10 O12 73.98(15) . .
O38 Mo10 O12 81.96(15) . .
O29 Mo10 O12 71.22(14) . .
N7 C10 N15 112.2(6) . .
N7 C10 C23 123.6(6) . .
N15 C10 C23 124.1(6) . .
N4 N11 N7 114.7(6) . .
N4 N11 C15 120.7(7) . .
N7 N11 C15 124.6(7) . .
O8 Mo11 O29 101.21(19) . .
O8 Mo11 O37 102.2(2) . .
O29 Mo11 O37 94.86(19) . .
O8 Mo11 O33 99.9(2) . .
O29 Mo11 O33 87.58(19) . .
O37 Mo11 O33 156.85(17) . .
O8 Mo11 O36 101.42(19) . .
O29 Mo11 O36 156.98(17) . .
O37 Mo11 O36 84.45(17) . .
O33 Mo11 O36 84.45(17) . .
O8 Mo11 O12 171.32(18) . .
O29 Mo11 O12 74.06(15) . .
O37 Mo11 O12 85.63(15) . .
O33 Mo11 O12 72.88(15) . .
O36 Mo11 O12 82.95(15) . .
N14 C11 C9 121.0(7) . .
C18 N12 C12 120.4(6) . .
O4 Mo12 O32 104.0(2) . .
O4 Mo12 O33 103.8(2) . .
O32 Mo12 O33 96.26(19) . .
O4 Mo12 O24 99.1(2) . .
O32 Mo12 O24 155.40(17) . .
O33 Mo12 O24 86.41(18) . .
O4 Mo12 O34 99.9(2) . .
O32 Mo12 O34 84.87(18) . .
O33 Mo12 O34 155.24(18) . .
O24 Mo12 O34 82.79(17) . .
O4 Mo12 O12 169.87(19) . .
O32 Mo12 O12 86.09(16) . .
O33 Mo12 O12 73.30(15) . .
O24 Mo12 O12 71.21(14) . .
O34 Mo12 O12 82.13(15) . .
P1 O12 Mo11 127.0(2) . .
P1 O12 Mo10 124.9(2) . .
Mo11 O12 Mo10 90.57(12) . .
P1 O12 Mo12 125.0(2) . .
Mo11 O12 Mo12 88.64(12) . .
Mo10 O12 Mo12 89.17(12) . .
N12 C12 C14 121.0(7) . .
N10 N13 N9 106.4(5) . .
N10 N13 Ag1 127.1(4) . 2_486
N9 N13 Ag1 120.3(4) . 2_486
N10 C13 C16 110.2(6) . .
Mo2 O13 Mo6 124.9(2) . .
C11 N14 C19 122.1(6) . .
C12 C14 C23 119.3(7) . .
Mo7 O14 Mo1 125.3(2) . .
N4 N15 C10 107.4(6) . .
N11 C15 C24 112.3(6) . .
Mo8 O15 Mo5 124.6(2) . .
C24 C16 C13 114.5(7) . .
P1 O16 Mo8 126.3(2) . .
P1 O16 Mo5 125.5(2) . .
Mo8 O16 Mo5 89.59(12) . .
P1 O16 Mo3 125.3(2) . .
Mo8 O16 Mo3 89.04(12) . .
Mo5 O16 Mo3 89.57(12) . .
C19 C17 C22 119.5(6) . .
P1 O17 Mo7 126.2(2) . .
P1 O17 Mo1 125.7(2) . .
Mo7 O17 Mo1 89.15(12) . .
P1 O17 Mo4 125.5(2) . .
Mo7 O17 Mo4 89.47(12) . .
Mo1 O17 Mo4 89.02(12) . .
N12 C18 C21 121.3(7) . .
P1 O18 Mo2 126.4(2) . .
P1 O18 Mo6 126.9(2) . .
Mo2 O18 Mo6 88.42(12) . .
P1 O18 Mo9 125.3(2) . .
Mo2 O18 Mo9 89.24(12) . .
Mo6 O18 Mo9 88.37(12) . .
N14 C19 C17 120.2(7) . .
Mo5 O19 Mo3 125.8(2) . .
N8 C20 N9 113.2(6) . .
N8 C20 C22 120.9(6) . .
N9 C20 C22 125.9(6) . .
Mo4 O20 Mo7 125.9(2) . .
C18 C21 C23 120.0(7) . .
Mo1 O21 Mo4 125.1(2) . .
C9 C22 C17 118.9(6) . .
C9 C22 C20 121.4(6) . .
C17 C22 C20 119.6(6) . .
Mo7 O22 Mo2 151.0(2) . .
C21 C23 C14 118.0(7) . .
C21 C23 C10 121.6(6) . .
C14 C23 C10 120.4(6) . .
Mo9 O23 Mo2 125.6(2) . .
C16 C24 C15 116.3(7) . .
Mo10 O24 Mo12 125.6(2) . .
Mo10 O25 Mo6 152.0(2) . .
Mo6 O26 Mo9 125.0(2) . .
Mo3 O27 Mo8 124.9(2) . .
Mo10 O28 Ag1 168.7(3) . .
Mo11 O29 Mo10 124.0(2) . .
Mo11 O29 Ag1 122.43(19) . 2_486
Mo10 O29 Ag1 109.90(17) . 2_486
Mo1 O30 Mo8 151.2(2) . .
Mo3 O31 Mo4 151.6(2) . .
Mo12 O32 Mo7 152.2(2) . .
Mo12 O33 Mo11 125.2(2) . .
Mo2 O34 Mo12 151.4(2) . .
Mo8 O35 Mo9 151.0(2) . .
Mo4 O36 Mo11 151.2(2) . .
Mo11 O37 Mo3 151.3(2) . .
Mo5 O38 Mo10 149.8(2) . .
Mo9 O39 Mo1 151.2(2) . .
Mo6 O40 Mo5 150.9(2) . .

loop_
_geom_bond_atom_site_label_1
_geom_bond_atom_site_label_2
_geom_bond_distance
_geom_bond_site_symmetry_2
P1 O18 1.532(4) .
P1 O16 1.528(4) .
P1 O12 1.535(4) .
P1 O17 1.534(4) .
Mo1 O7 1.683(4) .
Mo1 O30 1.846(4) .
Mo1 O21 1.850(4) .
Mo1 O39 1.960(4) .
Mo1 O14 1.986(4) .
Mo1 O17 2.436(4) .
O1 Mo3 1.683(4) .
C1 C3 1.363(9) .
C1 C4 1.382(9) .
Ag1 O1W 2.313(5) .
Ag1 N9 2.369(5) .
Ag1 N13 2.447(5) 2_486
Ag1 O29 2.461(4) 2_486
Ag1 O28 2.506(4) .
N1 C7 1.316(11) .
N1 C3 1.320(10) .
Mo2 O10 1.677(4) .
Mo2 O34 1.838(4) .
Mo2 O13 1.862(4) .
Mo2 O23 1.980(4) .
Mo2 O22 1.991(4) .
Mo2 O18 2.420(4) .
O2 Mo7 1.679(4) .
C2 N3 1.475(8) .
C2 C5 1.492(9) .
N2 N3 1.323(7) .
N2 C6 1.334(8) .
Mo3 O31 1.840(4) .
Mo3 O27 1.869(4) .
Mo3 O37 1.958(4) .
Mo3 O19 1.973(4) .
Mo3 O16 2.441(4) .
O3 Mo9 1.664(4) .
N3 N5 1.318(8) .
Mo4 O11 1.673(4) .
Mo4 O36 1.860(4) .
Mo4 O20 1.877(4) .
Mo4 O31 1.964(4) .
Mo4 O21 2.000(4) .
Mo4 O17 2.439(4) .
O4 Mo12 1.669(4) .
C4 C8 1.410(9) .
C4 C6 1.453(8) .
N4 N15 1.308(9) .
N4 N11 1.319(8) .
Mo5 O5 1.671(4) .
Mo5 O38 1.841(4) .
Mo5 O19 1.885(4) .
Mo5 O40 1.953(4) .
Mo5 O15 1.982(4) .
Mo5 O16 2.435(4) .
C5 C5 1.507(12) 2_386
N5 N6 1.333(7) .
Mo6 O9 1.680(4) .
Mo6 O26 1.843(4) .
Mo6 O40 1.878(4) .
Mo6 O13 1.962(4) .
Mo6 O25 1.980(4) .
Mo6 O18 2.441(4) .
O6 Mo8 1.671(4) .
C6 N6 1.350(8) .
Mo7 O22 1.852(4) .
Mo7 O14 1.863(4) .
Mo7 O32 1.968(4) .
Mo7 O20 1.976(4) .
Mo7 O17 2.437(4) .
N7 C10 1.325(8) .
N7 N11 1.327(8) .
C7 C8 1.373(10) .
Mo8 O35 1.842(4) .
Mo8 O15 1.882(4) .
Mo8 O30 1.965(4) .
Mo8 O27 1.976(4) .
Mo8 O16 2.422(4) .
N8 N10 1.323(7) .
N8 C20 1.325(8) .
O8 Mo11 1.691(4) .
N9 N13 1.325(7) .
N9 C20 1.333(8) .
Mo9 O23 1.860(4) .
Mo9 O39 1.862(4) .
Mo9 O35 1.981(4) .
Mo9 O26 1.994(4) .
Mo9 O18 2.443(3) .
C9 C11 1.380(9) .
C9 C22 1.396(9) .
N10 N13 1.306(8) .
N10 C13 1.471(8) .
Mo10 O28 1.668(4) .
Mo10 O25 1.815(4) .
Mo10 O24 1.854(4) .
Mo10 O38 1.973(4) .
Mo10 O29 2.020(4) .
Mo10 O12 2.415(4) .
C10 N15 1.336(9) .
C10 C23 1.466(9) .
N11 C15 1.454(9) .
Mo11 O29 1.856(4) .
Mo11 O37 1.865(4) .
Mo11 O33 1.958(4) .
Mo11 O36 1.967(4) .
Mo11 O12 2.403(4) .
C11 N14 1.328(9) .
N12 C18 1.329(10) .
N12 C12 1.328(9) .
Mo12 O32 1.841(4) .
Mo12 O33 1.861(4) .
Mo12 O24 1.983(4) .
Mo12 O34 1.990(4) .
Mo12 O12 2.448(4) .
C12 C14 1.370(10) .
N13 Ag1 2.447(5) 2_486
C13 C16 1.545(11) .
N14 C19 1.340(9) .
C14 C23 1.392(9) .
C15 C24 1.494(11) .
C16 C24 1.482(11) .
C17 C19 1.363(9) .
C17 C22 1.404(9) .
C18 C21 1.358(11) .
C20 C22 1.475(8) .
C21 C23 1.372(9) .
O29 Ag1 2.461(4) 2_486
